data_4110815
loop_
_publ_author_name
'Olivier Mentr\'e'
'El Mostafa Ketatni'
'Marie Colmont'
'Marielle Huv\'e'
'Francis Abraham'
'Vaclav Petricek'

_publ_section_title
;
 Structural Features of the Modulated BiCu2(P1-xVx)O6 Solid Solution; 4-D
 Treatment of x=0.87 Compound and Magnetic Spin-Gap to Gapless Transition
 in New Cu2+ Two-Leg Ladder Systems
;
_journal_name_full 'Journal of the American Chemical Society'
_journal_page_first 10857
_journal_page_last 10867
_journal_paper_doi 10.1021/ja0631091
_journal_volume 128
_journal_year 2006
_chemical_formula_sum 'Bi Cu2 O6 P0.4 V0.6'
_chemical_name_common 'bismuth copper oxide vanado-phosphate'
_chemical_name_systematic ' ?'
_space_group_IT_number 62
_symmetry_cell_setting orthorhombic
_symmetry_space_group_name_Hall '-P 2ac 2n'
_symmetry_space_group_name_H-M 'P n m a'
_audit_creation_method 'FULLPROF 2000'
_cell_angle_alpha 90.00000
_cell_angle_beta 90.00000
_cell_angle_gamma 90.00000
_cell_formula_units_Z 4
_cell_length_a 11.9736(2)
_cell_length_b 5.28702(8)
_cell_length_c 7.80964(14)
_cell_volume 494.387(14)
_computing_structure_refinement FULLPROF
_diffrn_radiation_probe neutron
_diffrn_radiation_type 'Constant Wavelength Neutron Diffraction'
_diffrn_radiation_wavelength 1.90900
_diffrn_source 'nuclear reactor'
_pd_meas_2theta_range_inc 0.050000
_pd_meas_2theta_range_max 157.45000
_pd_meas_2theta_range_min -10.00000
_pd_meas_number_of_points 3350
_pd_proc_2theta_range_inc 0.050000
_pd_proc_2theta_range_max 157.5065
_pd_proc_2theta_range_min -9.9435
_pd_proc_ls_prof_R_factor 5.5041
_pd_proc_ls_prof_wR_expected 3.9951
_pd_proc_ls_prof_wR_factor 6.8700
_pd_proc_wavelength 1.909000
_refine_ls_number_parameters 36
_refine_ls_number_reflns 324
_refine_ls_number_restraints 0
_refine_ls_R_I_factor 4.8946
_cod_data_source_file ja0631091si20060504_025935.cif
_cod_data_source_block BiCu2P0.4V0.6O6
_cod_original_cell_volume 494.385(15)
_cod_original_formula_sum 'Bi1 Cu2 O6 P0.4 V0.6'
_cod_database_code 4110815
_pd_proc_ls_prof_cr_factor 12.3821
_pd_proc_ls_prof_cwr_factor 12.8201
_pd_proc_ls_prof_cwr_expected 7.4553
_pd_proc_ls_prof_chi2 2.9570
_pd_proc_ls_prof_echi2 3.0857

loop_
_symmetry_equiv_pos_as_xyz
x,y,z
x+1/2,-y+1/2,-z+1/2
-x,y+1/2,-z
-x+1/2,-y,z+1/2
-x,-y,-z
-x+1/2,y+1/2,z+1/2
x,-y+1/2,z
x+1/2,y,-z+1/2

loop_
_atom_site_label
_atom_site_fract_x
_atom_site_fract_y
_atom_site_fract_z
_atom_site_U_iso_or_equiv
_atom_site_occupancy
_atom_site_adp_type
_atom_site_type_symbol
Bi1 0.10235(2) 0.25000 0.0211(4) 0.0103(6) 1.00000 Uiso BI
Cu1 0.0853(2) 0.75000 0.6827(4) 0.0087(8) 1.00000 Uiso CU
Cu2 0.0682(2) 0.75000 0.3157(4) 0.0089(8) 1.00000 Uiso CU
V 0.2011(10) 0.25000 0.4561(14) 0.007(3) 0.60000 Uiso V
P 0.2011(10) 0.25000 0.4561(14) 0.007(3) 0.40000 Uiso P
O1 0.4940(3) 0.0039(6) 0.3256(3) 0.0115(6) 1.00000 Uiso O
O2 0.1196(2) -0.0081(4) 0.4929(5) 0.0208(7) 1.00000 Uiso O
O3 0.2414(3) 0.25000 0.2724(5) 0.0196(10) 1.00000 Uiso O
O4 0.3002(4) 0.25000 0.5934(6) 0.0214(11) 1.00000 Uiso O

loop_
_atom_type_symbol
_atom_type_scat_length_neutron
_atom_type_scat_source
BI 0.85320 V.F._Sears_Neutron_News_3_26_(1992)
CU 0.77180 V.F._Sears_Neutron_News_3_26_(1992)
V -0.03820 V.F._Sears_Neutron_News_3_26_(1992)
P 0.51300 V.F._Sears_Neutron_News_3_26_(1992)
O 0.58030 V.F._Sears_Neutron_News_3_26_(1992)
